data_7061495
loop_
_publ_author_name
'Shao, Juan-Juan'
'Ni, Jian-Ling'
'Mensah, Abraham'
'Liang, Yu'
'Li, Guang-Jun'
'Chen, Li-Zhuang'
'Wang, Fang-Ming'

_publ_section_title
;
 Anion-induced two stable isostructural Cd(ii) LMOFs based on
 benzotriazole with the highly selective detection of Fe3+ ions
;
_journal_issue 22
_journal_name_full 'New Journal of Chemistry'
_journal_page_first 10927
_journal_page_last 10933
_journal_paper_doi 10.1039/D2NJ01514E
_journal_volume 46
_journal_year 2022
_chemical_formula_moiety 'C108 H96 Cd9 N18 O26'
_chemical_formula_sum 'C108 H96 Cd9 N18 O26'
_chemical_formula_weight 3073.62
_space_group_crystal_system trigonal
_space_group_IT_number 147
_space_group_name_Hall '-P 3'
_space_group_name_H-M_alt 'P -3'
_atom_sites_solution_hydrogens geom
_atom_sites_solution_primary direct
_audit_creation_date 2021-03-24
_audit_creation_method
;
Olex2 1.2
(compiled 2017.03.28 svn.r3405 for OlexSys, GUI svn.r5337)
;
_audit_update_record
;
2021-03-24 deposited with the CCDC.	2022-05-11 downloaded from the CCDC.
;
_cell_angle_alpha 90
_cell_angle_beta 90
_cell_angle_gamma 120
_cell_formula_units_Z 1
_cell_length_a 19.3724(3)
_cell_length_b 19.3724(3)
_cell_length_c 9.8552(3)
_cell_measurement_reflns_used 9970
_cell_measurement_temperature 296(2)
_cell_measurement_theta_max 27.584
_cell_measurement_theta_min 2.428
_cell_volume 3203.04(12)
_computing_cell_refinement 'SAINT V8.18C (?, 2016)'
_computing_data_reduction 'SAINT V8.18C (?, 2016)'
_computing_molecular_graphics 'Olex2 (Dolomanov et al., 2009)'
_computing_publication_material 'Olex2 (Dolomanov et al., 2009)'
_computing_structure_refinement 'ShelXL (Sheldrick, 2015)'
_computing_structure_solution 'SIR2004 (Burla et al., 2007)'
_diffrn_ambient_temperature 296.15
_diffrn_measured_fraction_theta_full 0.998
_diffrn_measured_fraction_theta_max 0.998
_diffrn_measurement_device_type 'CCD area detector'
_diffrn_measurement_method 'phi and omega scans'
_diffrn_radiation_monochromator graphite
_diffrn_radiation_type MoK\a
_diffrn_radiation_wavelength 0.71073
_diffrn_reflns_av_R_equivalents 0.0143
_diffrn_reflns_av_unetI/netI 0.0093
_diffrn_reflns_Laue_measured_fraction_full 0.998
_diffrn_reflns_Laue_measured_fraction_max 0.998
_diffrn_reflns_limit_h_max 23
_diffrn_reflns_limit_h_min -23
_diffrn_reflns_limit_k_max 22
_diffrn_reflns_limit_k_min -23
_diffrn_reflns_limit_l_max 11
_diffrn_reflns_limit_l_min -11
_diffrn_reflns_number 24032
_diffrn_reflns_point_group_measured_fraction_full 0.998
_diffrn_reflns_point_group_measured_fraction_max 0.998
_diffrn_reflns_theta_full 25.000
_diffrn_reflns_theta_max 25.000
_diffrn_reflns_theta_min 2.397
_exptl_absorpt_coefficient_mu 1.534
_exptl_absorpt_correction_type none
_exptl_crystal_density_diffrn 1.593
_exptl_crystal_description block
_exptl_crystal_F_000 1510
_refine_diff_density_max 1.488
_refine_diff_density_min -1.589
_refine_diff_density_rms 0.118
_refine_ls_extinction_method none
_refine_ls_goodness_of_fit_ref 1.065
_refine_ls_hydrogen_treatment constr
_refine_ls_matrix_type full
_refine_ls_number_parameters 247
_refine_ls_number_reflns 3752
_refine_ls_number_restraints 250
_refine_ls_restrained_S_all 1.179
_refine_ls_R_factor_all 0.0371
_refine_ls_R_factor_gt 0.0358
_refine_ls_shift/su_max 0.001
_refine_ls_shift/su_mean 0.000
_refine_ls_structure_factor_coef Fsqd
_refine_ls_weighting_details 'w=1/[\s^2^(Fo^2^)+(0.0451P)^2^+16.5827P] where P=(Fo^2^+2Fc^2^)/3'
_refine_ls_weighting_scheme calc
_refine_ls_wR_factor_gt 0.0962
_refine_ls_wR_factor_ref 0.0974
_reflns_Friedel_coverage 0.000
_reflns_number_gt 3601
_reflns_number_total 3752
_reflns_threshold_expression 'I > 2\s(I)'
_cod_data_source_file d2nj01514e2.cif
_cod_data_source_block 2_sq_sq
_cod_depositor_comments 'Adding full bibliography for 7061495--7061496.cif.'
_cod_original_cell_volume 3203.04(14)
_cod_database_code 7061495
_shelx_shelxl_version_number 2016/6
_shelx_space_group_comment
;
The symmetry employed for this shelxl refinement is uniquely defined
by the following loop, which should always be used as a source of
symmetry information in preference to the above space-group names.
They are only intended as comments.
;
_olex2_refinement_description
;
1. Fixed Uiso
 At 1.2 times of:
  All C(H) groups
 At 1.5 times of:
  All C(H,H,H) groups
2. Restrained distances
 H8B-H9B
 2.01 with sigma of 0.01
3. Rigid bond restraints
 C1, C2, C3, C4, C5, C6, C7, C8, C9, C10, C11, C12, C13, C14, C15, C16, C17, C18
 with sigma for 1-2 distances of 0.005 and sigma for 1-3 distances of 0.01
 C7, C6, C8, C9
 with sigma for 1-2 distances of 0.0005 and sigma for 1-3 distances of 0.01
4. Uiso/Uaniso restraints and constraints
C1 \\sim C2 \\sim C3 \\sim C4 \\sim C5 \\sim C6 \\sim C7 \\sim C8 \\sim C9
\\sim C10 \\sim C11 \\sim C12 \\sim C13 \\sim C14 \\sim C15 \\sim C16 \\sim C17
\\sim C18: within 2A with sigma of 0.005 and sigma for terminal atoms of 0.01
Uanis(C1) \\sim Ueq, Uanis(C2) \\sim Ueq, Uanis(C3) \\sim Ueq, Uanis(C4) \\sim
Ueq, Uanis(C5) \\sim Ueq, Uanis(C6) \\sim Ueq, Uanis(C7) \\sim Ueq, Uanis(C8)
\\sim Ueq, Uanis(C9) \\sim Ueq, Uanis(C10) \\sim Ueq, Uanis(C11) \\sim Ueq,
Uanis(C12) \\sim Ueq, Uanis(C13) \\sim Ueq, Uanis(C14) \\sim Ueq, Uanis(C15)
\\sim Ueq, Uanis(C16) \\sim Ueq, Uanis(C17) \\sim Ueq, Uanis(C18) \\sim Ueq:
with sigma of 0.001 and sigma for terminal atoms of 0.01
5.a Aromatic/amide H refined with riding coordinates:
 C2(H2), C3(H3), C5(H5), C14(H14), C15(H15), C17(H17), C18(H18)
5.b Idealised Me refined as rotating group:
 C8(H8A,H8B,H8C), C9(H9A,H9B,H9C), C10(H10A,H10B,H10C)
;
_olex2_submission_special_instructions 'No special instructions were received'

loop_
_space_group_symop_operation_xyz
'x, y, z'
'-y, x-y, z'
'-x+y, -x, z'
'-x, -y, -z'
'y, -x+y, -z'
'x-y, x, -z'

loop_
_atom_site_label
_atom_site_type_symbol
_atom_site_fract_x
_atom_site_fract_y
_atom_site_fract_z
_atom_site_U_iso_or_equiv
_atom_site_adp_type
_atom_site_occupancy
_atom_site_site_symmetry_order
_atom_site_calc_flag
_atom_site_refinement_flags_posn
_atom_site_refinement_flags_adp
_atom_site_refinement_flags_occupancy
_atom_site_disorder_assembly
_atom_site_disorder_group
Cd1 Cd 0.56108(2) 0.21078(2) 0.46755(3) 0.01915(11) Uani 1 1 d . . . . .
Cd2 Cd 0.500000 0.000000 0.500000 0.02054(13) Uani 1 2 d S T P . .
C1 C 0.4606(3) 0.0731(3) 0.0857(5) 0.0274(8) Uani 1 1 d . U . . .
C2 C 0.4969(3) 0.1166(3) -0.0305(4) 0.0261(8) Uani 1 1 d . U . . .
H2 H 0.542902 0.166222 -0.024072 0.031 Uiso 1 1 calc R . . . .
C3 C 0.3911(3) 0.0000(3) 0.0753(5) 0.0349(9) Uani 1 1 d . U . . .
H3 H 0.367748 -0.029048 0.153797 0.042 Uiso 1 1 calc R . . . .
C4 C 0.4641(3) 0.0855(3) -0.1564(4) 0.0253(8) Uani 1 1 d . U . . .
C5 C 0.3940(3) 0.0131(3) -0.1648(5) 0.0327(9) Uani 1 1 d . U . . .
H5 H 0.371936 -0.006755 -0.249641 0.039 Uiso 1 1 calc R . . . .
C6 C 0.3555(4) -0.0310(4) -0.0489(6) 0.0451(9) Uani 1 1 d . U . . .
C7 C 0.2771(4) -0.1101(4) -0.0571(7) 0.0577(10) Uani 1 1 d . U . . .
C8 C 0.2598(7) -0.1594(6) 0.0609(10) 0.122(3) Uani 1 1 d . U . . .
H8A H 0.301062 -0.172407 0.073750 0.183 Uiso 1 1 calc GR . . . .
H8B H 0.209593 -0.207494 0.048868 0.183 Uiso 1 1 calc DGR . . . .
H8C H 0.257019 -0.131239 0.138970 0.183 Uiso 1 1 calc GR . . . .
C9 C 0.2121(6) -0.0879(8) -0.0233(15) 0.128(3) Uani 1 1 d . U . . .
H9A H 0.234605 -0.041321 0.033317 0.192 Uiso 1 1 calc GR . . . .
H9B H 0.168717 -0.131428 0.023493 0.192 Uiso 1 1 calc DGR . . . .
H9C H 0.192830 -0.077182 -0.105893 0.192 Uiso 1 1 calc GR . . . .
C10 C 0.2602(7) -0.1476(7) -0.1822(11) 0.137(4) Uani 1 1 d . U . . .
H10A H 0.263986 -0.110946 -0.251343 0.206 Uiso 1 1 calc GR . . . .
H10B H 0.207224 -0.192770 -0.181126 0.206 Uiso 1 1 calc GR . . . .
H10C H 0.297705 -0.165060 -0.200893 0.206 Uiso 1 1 calc GR . . . .
C11 C 0.4952(3) 0.1030(3) 0.2267(5) 0.0282(9) Uani 1 1 d . U . . .
C12 C 0.5034(3) 0.1303(3) 0.7169(4) 0.0237(9) Uani 1 1 d . U . . .
C13 C 0.3924(3) 0.3023(3) 0.5491(5) 0.0275(9) Uani 1 1 d . U . . .
C14 C 0.3178(3) 0.2920(3) 0.5847(5) 0.0379(10) Uani 1 1 d . U . . .
H14 H 0.308853 0.334817 0.588530 0.045 Uiso 1 1 calc R . . . .
C15 C 0.2589(4) 0.2162(4) 0.6136(6) 0.0483(11) Uani 1 1 d . U . . .
H15 H 0.208330 0.207084 0.635536 0.058 Uiso 1 1 calc R . . . .
C16 C 0.4059(3) 0.2379(3) 0.5453(5) 0.0280(9) Uani 1 1 d . U . . .
C17 C 0.3457(3) 0.1607(3) 0.5784(6) 0.0395(10) Uani 1 1 d . U . . .
H17 H 0.354707 0.117834 0.578163 0.047 Uiso 1 1 calc R . . . .
C18 C 0.2728(4) 0.1514(4) 0.6110(6) 0.0484(11) Uani 1 1 d . U . . .
H18 H 0.231188 0.100742 0.632081 0.058 Uiso 1 1 calc R . . . .
N1 N 0.4617(2) 0.3680(2) 0.5134(4) 0.0247(8) Uani 1 1 d . . . . .
N2 N 0.5144(2) 0.3449(2) 0.4893(4) 0.0235(8) Uani 1 1 d . . . . .
N3 N 0.4834(2) 0.2672(2) 0.5074(4) 0.0238(8) Uani 1 1 d . . . . .
O1 O 0.5358(3) 0.1762(2) 0.2450(4) 0.0475(10) Uani 1 1 d . . . . .
O2 O 0.4778(3) 0.0520(3) 0.3139(4) 0.0578(12) Uani 1 1 d . . . . .
O3 O 0.47674(19) 0.09650(18) 0.6024(3) 0.0244(7) Uani 1 1 d . . . . .
O4 O 0.5599(2) 0.20047(19) 0.7227(3) 0.0352(8) Uani 1 1 d . . . . .
O5 O 0.666667 0.333333 0.4235(5) 0.0219(10) Uani 1 3 d S T P . .

loop_
_atom_site_aniso_label
_atom_site_aniso_U_11
_atom_site_aniso_U_22
_atom_site_aniso_U_33
_atom_site_aniso_U_23
_atom_site_aniso_U_13
_atom_site_aniso_U_12
Cd1 0.02338(18) 0.01776(17) 0.01664(18) 0.00128(11) 0.00085(11) 0.01052(13)
Cd2 0.0264(2) 0.0143(2) 0.0160(2) 0.00030(15) -0.00152(16) 0.00646(18)
C1 0.0294(11) 0.0271(11) 0.0258(11) 0.0006(8) 0.0001(8) 0.0142(8)
C2 0.0280(11) 0.0249(11) 0.0245(11) 0.0005(8) -0.0008(8) 0.0127(8)
C3 0.0362(12) 0.0340(12) 0.0320(12) 0.0006(9) 0.0011(9) 0.0156(9)
C4 0.0272(11) 0.0247(11) 0.0236(11) -0.0003(8) 0.0005(8) 0.0128(8)
C5 0.0335(12) 0.0324(12) 0.0306(12) -0.0015(9) 0.0003(9) 0.0151(8)
C6 0.0475(12) 0.0463(12) 0.0415(12) -0.0006(9) 0.0019(9) 0.0235(8)
C7 0.0553(12) 0.0538(12) 0.0536(13) -0.0018(9) 0.0003(9) 0.0195(8)
C8 0.121(6) 0.082(5) 0.086(4) 0.033(3) -0.007(5) -0.007(4)
C9 0.075(4) 0.135(6) 0.181(6) -0.019(5) 0.014(5) 0.058(4)
C10 0.124(6) 0.098(5) 0.083(4) -0.033(4) 0.024(4) -0.024(4)
C11 0.0286(12) 0.0288(12) 0.0269(12) -0.0001(9) 0.0004(9) 0.0142(9)
C12 0.0251(12) 0.0234(12) 0.0228(12) -0.0002(9) 0.0000(9) 0.0122(9)
C13 0.0277(11) 0.0284(11) 0.0275(12) -0.0006(9) -0.0004(8) 0.0148(9)
C14 0.0367(12) 0.0392(13) 0.0394(13) -0.0006(9) 0.0002(9) 0.0202(9)
C15 0.0461(14) 0.0490(14) 0.0495(14) -0.0003(9) 0.0014(9) 0.0235(9)
C16 0.0279(12) 0.0286(11) 0.0277(12) -0.0006(9) 0.0000(9) 0.0143(8)
C17 0.0394(13) 0.0384(13) 0.0401(13) -0.0004(9) 0.0010(9) 0.0189(9)
C18 0.0467(14) 0.0475(14) 0.0493(14) 0.0002(9) 0.0012(9) 0.0223(9)
N1 0.0245(19) 0.0272(19) 0.0269(19) 0.0014(15) 0.0008(15) 0.0162(16)
N2 0.0245(19) 0.0229(18) 0.0260(19) 0.0029(15) 0.0022(15) 0.0140(16)
N3 0.0254(19) 0.0233(19) 0.0251(19) 0.0000(15) 0.0021(15) 0.0140(16)
O1 0.071(3) 0.047(2) 0.0229(18) -0.0114(16) -0.0154(18) 0.028(2)
O2 0.059(3) 0.075(3) 0.0238(19) 0.0213(19) -0.0048(18) 0.022(2)
O3 0.0347(17) 0.0251(16) 0.0141(14) -0.0021(12) -0.0005(12) 0.0155(14)
O4 0.045(2) 0.0261(17) 0.0198(16) 0.0012(13) 0.0012(14) 0.0068(15)
O5 0.0198(15) 0.0198(15) 0.026(3) 0.000 0.000 0.0099(8)

loop_
_atom_type_symbol
_atom_type_description
_atom_type_scat_dispersion_real
_atom_type_scat_dispersion_imag
_atom_type_scat_source
C C 0.0033 0.0016 'International Tables Vol C Tables 4.2.6.8 and 6.1.1.4'
H H 0.0000 0.0000 'International Tables Vol C Tables 4.2.6.8 and 6.1.1.4'
Cd Cd -0.8075 1.2024 'International Tables Vol C Tables 4.2.6.8 and 6.1.1.4'
N N 0.0061 0.0033 'International Tables Vol C Tables 4.2.6.8 and 6.1.1.4'
O O 0.0106 0.0060 'International Tables Vol C Tables 4.2.6.8 and 6.1.1.4'

loop_
_geom_angle_atom_site_label_1
_geom_angle_atom_site_label_2
_geom_angle_atom_site_label_3
_geom_angle
_geom_angle_site_symmetry_1
_geom_angle_site_symmetry_3
_geom_angle_publ_flag
N2 Cd1 O3 85.47(12) 2_655 . ?
N2 Cd1 O4 81.92(13) 2_655 . ?
N3 Cd1 N2 163.14(13) . 2_655 ?
N3 Cd1 O3 92.21(12) . . ?
N3 Cd1 O4 83.37(13) . . ?
O1 Cd1 N2 94.46(14) . 2_655 ?
O1 Cd1 N3 102.10(14) . . ?
O1 Cd1 O3 108.47(13) . . ?
O1 Cd1 O4 161.16(13) . . ?
O3 Cd1 O4 52.94(10) . . ?
O5 Cd1 N2 85.78(9) . 2_655 ?
O5 Cd1 N3 89.84(10) . . ?
O5 Cd1 O1 94.15(17) . . ?
O5 Cd1 O3 156.29(14) . . ?
O5 Cd1 O4 103.96(15) . . ?
N1 Cd2 N1 180.0(2) 5_556 2_655 ?
N1 Cd2 O3 94.20(12) 2_655 4_656 ?
N1 Cd2 O3 85.80(12) 5_556 4_656 ?
N1 Cd2 O3 85.80(12) 2_655 . ?
N1 Cd2 O3 94.20(12) 5_556 . ?
O2 Cd2 N1 85.38(15) . 5_556 ?
O2 Cd2 N1 94.62(15) 4_656 5_556 ?
O2 Cd2 N1 94.62(15) . 2_655 ?
O2 Cd2 N1 85.38(15) 4_656 2_655 ?
O2 Cd2 O2 180.0 4_656 . ?
O2 Cd2 O3 80.65(15) . . ?
O2 Cd2 O3 99.34(15) 4_656 . ?
O2 Cd2 O3 80.66(15) 4_656 4_656 ?
O2 Cd2 O3 99.35(15) . 4_656 ?
O3 Cd2 O3 180.0 4_656 . ?
C2 C1 C3 119.9(4) . . ?
C2 C1 C11 121.9(4) . . ?
C3 C1 C11 118.2(4) . . ?
C1 C2 C4 119.5(4) . . ?
C6 C3 C1 121.7(5) . . ?
C2 C4 C12 120.4(4) . 1_554 ?
C5 C4 C2 119.9(4) . . ?
C5 C4 C12 119.7(4) . 1_554 ?
C4 C5 C6 121.6(5) . . ?
C3 C6 C5 117.4(5) . . ?
C3 C6 C7 120.7(5) . . ?
C5 C6 C7 121.9(5) . . ?
C6 C7 C9 104.3(7) . . ?
C8 C7 C6 114.2(7) . . ?
C8 C7 C9 93.3(9) . . ?
C10 C7 C6 115.4(7) . . ?
C10 C7 C8 117.2(9) . . ?
C10 C7 C9 108.9(10) . . ?
O1 C11 C1 118.2(4) . . ?
O2 C11 C1 116.3(4) . . ?
O2 C11 O1 125.4(5) . . ?
O3 C12 C4 118.9(4) . 1_556 ?
O4 C12 C4 120.5(4) . 1_556 ?
O4 C12 O3 120.5(4) . . ?
C16 C13 C14 121.3(5) . . ?
N1 C13 C14 131.8(4) . . ?
N1 C13 C16 106.9(4) . . ?
C15 C14 C13 117.0(5) . . ?
C14 C15 C18 121.6(6) . . ?
C13 C16 C17 121.3(5) . . ?
N3 C16 C13 107.1(4) . . ?
N3 C16 C17 131.5(5) . . ?
C18 C17 C16 116.6(5) . . ?
C17 C18 C15 122.1(6) . . ?
C13 N1 Cd2 132.9(3) . 3_665 ?
N2 N1 Cd2 119.6(3) . 3_665 ?
N2 N1 C13 107.4(4) . . ?
N1 N2 Cd1 120.4(3) . 3_665 ?
N3 N2 Cd1 126.4(3) . 3_665 ?
N3 N2 N1 111.8(3) . . ?
C16 N3 Cd1 134.1(3) . . ?
N2 N3 Cd1 119.0(3) . . ?
N2 N3 C16 106.8(4) . . ?
C11 O1 Cd1 113.3(3) . . ?
C11 O2 Cd2 154.7(4) . . ?
Cd2 O3 Cd1 100.54(11) . . ?
C12 O3 Cd1 95.9(3) . . ?
C12 O3 Cd2 126.6(3) . . ?
C12 O4 Cd1 90.5(3) . . ?
Cd1 O5 Cd1 116.44(8) . 3_665 ?
Cd1 O5 Cd1 116.44(8) 2_655 3_665 ?
Cd1 O5 Cd1 116.44(8) . 2_655 ?

loop_
_geom_bond_atom_site_label_1
_geom_bond_atom_site_label_2
_geom_bond_distance
_geom_bond_site_symmetry_2
_geom_bond_publ_flag
Cd1 N2 2.337(4) 2_655 ?
Cd1 N3 2.293(4) . ?
Cd1 O1 2.273(3) . ?
Cd1 O3 2.392(3) . ?
Cd1 O4 2.521(3) . ?
Cd1 O5 2.2698(10) . ?
Cd2 N1 2.283(4) 5_556 ?
Cd2 N1 2.283(4) 2_655 ?
Cd2 O2 2.235(4) . ?
Cd2 O2 2.235(4) 4_656 ?
Cd2 O3 2.358(3) . ?
Cd2 O3 2.358(3) 4_656 ?
C1 C2 1.387(6) . ?
C1 C3 1.387(7) . ?
C1 C11 1.525(6) . ?
C2 C4 1.387(6) . ?
C3 C6 1.386(8) . ?
C4 C5 1.384(7) . ?
C4 C12 1.493(6) 1_554 ?
C5 C6 1.397(8) . ?
C6 C7 1.528(9) . ?
C7 C8 1.434(11) . ?
C7 C9 1.558(12) . ?
C7 C10 1.384(11) . ?
C11 O1 1.245(6) . ?
C11 O2 1.223(6) . ?
C12 O3 1.276(5) . ?
C12 O4 1.250(6) . ?
C13 C14 1.399(7) . ?
C13 C16 1.398(7) . ?
C13 N1 1.355(6) . ?
C14 C15 1.365(8) . ?
C15 C18 1.410(9) . ?
C16 C17 1.400(7) . ?
C16 N3 1.365(6) . ?
C17 C18 1.369(8) . ?
N1 N2 1.325(5) . ?
N2 N3 1.324(5) . ?
